data_7712976
loop_
_publ_author_name
'Arumugam, Ramar'
'Nayak, Prakash'
'Dey, Bijoy'
'Kannan, Ramkumar'
'Venkatasubbaiah, Krishnan'
'Chandrasekhar, Vadapalli'

_publ_section_title
;
 2-Hydroxyphenyl Benzimidazoles and their Boron Complexes: Synthesis,
 Structure, Aggregation-Induced Emission and Picric acid Sensing
;
_journal_name_full 'Dalton Transactions'
_journal_paper_doi 10.1039/D3DT01199B
_journal_year 2023
_chemical_formula_moiety 'C38 H24 B2 F4 N4 O3, 2(C Cl3)'
_chemical_formula_sum 'C40 H24 B2 Cl6 F4 N4 O3'
_chemical_formula_weight 918.95
_space_group_crystal_system monoclinic
_space_group_IT_number 15
_space_group_name_Hall '-C 2yc'
_space_group_name_H-M_alt 'C 1 2/c 1'
_atom_sites_solution_hydrogens geom
_audit_creation_method SHELXL-2018/3
_audit_update_record
;
2023-05-05 deposited with the CCDC.	2023-05-08 downloaded from the CCDC.
;
_cell_angle_alpha 90
_cell_angle_beta 97.843(4)
_cell_angle_gamma 90
_cell_formula_units_Z 4
_cell_length_a 23.0413(8)
_cell_length_b 16.8362(7)
_cell_length_c 10.3975(4)
_cell_measurement_reflns_used 9082
_cell_measurement_temperature 296(2)
_cell_measurement_theta_max 28.1590
_cell_measurement_theta_min 2.8410
_cell_volume 3995.8(3)
_computing_cell_refinement 'CrysAlisPro 1.171.39.29d (Rigaku OD, 2017)'
_computing_data_collection 'CrysAlisPro 1.171.39.29d (Rigaku OD, 2017)'
_computing_data_reduction 'CrysAlisPro 1.171.39.29d (Rigaku OD, 2017)'
_computing_molecular_graphics 'ORTEP-3 (Farrugia, 1997)'
_computing_publication_material 'SHELXL-97 (Sheldrick, 2008)'
_computing_structure_refinement 'SHELXL-2018/3 (Sheldrick, 2018)'
_computing_structure_solution 'SHELXS-97 (Sheldrick 2008)'
_diffrn_ambient_temperature 296(2)
_diffrn_measured_fraction_theta_full 0.998
_diffrn_measured_fraction_theta_max 0.997
_diffrn_measurement_device_type 'XtaLAB AFC12 (RINC): Kappa single'
_diffrn_measurement_method '\w scans'
_diffrn_radiation_type MoK\a
_diffrn_radiation_wavelength 0.71073
_diffrn_reflns_av_R_equivalents 0.0242
_diffrn_reflns_av_unetI/netI 0.0203
_diffrn_reflns_Laue_measured_fraction_full 0.998
_diffrn_reflns_Laue_measured_fraction_max 0.997
_diffrn_reflns_limit_h_max 26
_diffrn_reflns_limit_h_min -28
_diffrn_reflns_limit_k_max 21
_diffrn_reflns_limit_k_min -21
_diffrn_reflns_limit_l_max 12
_diffrn_reflns_limit_l_min -12
_diffrn_reflns_number 22171
_diffrn_reflns_point_group_measured_fraction_full 0.998
_diffrn_reflns_point_group_measured_fraction_max 0.997
_diffrn_reflns_theta_full 25.242
_diffrn_reflns_theta_max 26.369
_diffrn_reflns_theta_min 2.579
_exptl_absorpt_coefficient_mu 0.494
_exptl_absorpt_correction_T_max 1.00000
_exptl_absorpt_correction_T_min 0.78045
_exptl_absorpt_correction_type multi-scan
_exptl_absorpt_process_details
;
CrysAlisPro 1.171.39.29d (Rigaku Oxford Diffraction, 2017)
Empirical absorption correction using spherical harmonics,
 implemented in SCALE3 ABSPACK scaling algorithm.
;
_exptl_crystal_colour colourless
_exptl_crystal_density_diffrn 1.528
_exptl_crystal_description Block
_exptl_crystal_F_000 1856
_exptl_crystal_size_max 0.140
_exptl_crystal_size_mid 0.120
_exptl_crystal_size_min 0.100
_refine_diff_density_max 0.893
_refine_diff_density_min -0.821
_refine_diff_density_rms 0.079
_refine_ls_extinction_method none
_refine_ls_goodness_of_fit_ref 1.026
_refine_ls_hydrogen_treatment constr
_refine_ls_matrix_type full
_refine_ls_number_parameters 286
_refine_ls_number_reflns 4070
_refine_ls_number_restraints 0
_refine_ls_restrained_S_all 1.026
_refine_ls_R_factor_all 0.0871
_refine_ls_R_factor_gt 0.0753
_refine_ls_shift/su_max 0.002
_refine_ls_shift/su_mean 0.000
_refine_ls_structure_factor_coef Fsqd
_refine_ls_weighting_details 'w=1/[\s^2^(Fo^2^)+(0.1327P)^2^+8.9348P] where P=(Fo^2^+2Fc^2^)/3'
_refine_ls_weighting_scheme calc
_refine_ls_wR_factor_gt 0.2226
_refine_ls_wR_factor_ref 0.2326
_reflns_Friedel_coverage 0.000
_reflns_number_gt 3311
_reflns_number_total 4070
_reflns_threshold_expression 'I > 2\s(I)'
_cod_data_source_file d3dt01199b2.cif
_cod_data_source_block Complex6
_cod_original_sg_symbol_H-M 'C 2/c'
_cod_database_code 7712976
_shelx_shelxl_version_number 2018/3
_shelx_space_group_comment
;
The symmetry employed for this shelxl refinement is uniquely defined
by the following loop, which should always be used as a source of
symmetry information in preference to the above space-group names.
They are only intended as comments.
;
_shelx_estimated_absorpt_t_min 0.934
_shelx_estimated_absorpt_t_max 0.952

loop_
_space_group_symop_operation_xyz
'x, y, z'
'-x, y, -z+1/2'
'x+1/2, y+1/2, z'
'-x+1/2, y+1/2, -z+1/2'
'-x, -y, -z'
'x, -y, z-1/2'
'-x+1/2, -y+1/2, -z'
'x+1/2, -y+1/2, z-1/2'

loop_
_atom_site_label
_atom_site_type_symbol
_atom_site_fract_x
_atom_site_fract_y
_atom_site_fract_z
_atom_site_U_iso_or_equiv
_atom_site_adp_type
_atom_site_occupancy
_atom_site_site_symmetry_order
_atom_site_calc_flag
_atom_site_refinement_flags_posn
_atom_site_refinement_flags_adp
_atom_site_refinement_flags_occupancy
_atom_site_disorder_assembly
_atom_site_disorder_group
Cl2 Cl 0.000000 0.72795(10) 0.250000 0.0944(6) Uani 1 2 d S T P A 1
Cl3 Cl -0.00147(13) 0.57927(11) 0.38580(19) 0.1465(9) Uani 1 1 d . . . A 1
F2 F 0.83322(9) 0.77784(12) 0.4735(2) 0.0606(6) Uani 1 1 d . . . . .
F1 F 0.85238(10) 0.71994(14) 0.2893(2) 0.0688(7) Uani 1 1 d . . . . .
O2 O 0.500000 0.40900(17) 0.250000 0.0586(10) Uani 1 2 d S T P . .
N2 N 0.71192(10) 0.56692(14) 0.3803(2) 0.0361(5) Uani 1 1 d . . . . .
N1 N 0.77805(10) 0.66168(14) 0.3969(2) 0.0372(5) Uani 1 1 d . . . . .
O1 O 0.76485(12) 0.79126(15) 0.2953(3) 0.0645(7) Uani 1 1 d . . . . .
C1 C 0.72701(12) 0.63806(16) 0.3337(3) 0.0349(6) Uani 1 1 d . . . . .
C14 C 0.65708(11) 0.52536(16) 0.3484(3) 0.0351(6) Uani 1 1 d . . . . .
C15 C 0.65491(12) 0.45518(17) 0.2786(3) 0.0390(6) Uani 1 1 d . . . . .
H15 H 0.688855 0.433643 0.253795 0.047 Uiso 1 1 calc R U . . .
C8 C 0.69693(13) 0.68513(18) 0.2284(3) 0.0385(6) Uani 1 1 d . . . . .
C2 C 0.75614(12) 0.54462(17) 0.4785(3) 0.0379(6) Uani 1 1 d . . . . .
C17 C 0.55191(12) 0.45042(16) 0.2837(3) 0.0403(7) Uani 1 1 d . . . . .
C16 C 0.60171(12) 0.41761(16) 0.2463(3) 0.0398(7) Uani 1 1 d . . . . .
H16 H 0.599512 0.370370 0.199528 0.048 Uiso 1 1 calc R U . . .
C19 C 0.60756(13) 0.55635(18) 0.3908(3) 0.0442(7) Uani 1 1 d . . . . .
H19 H 0.609964 0.602045 0.441540 0.053 Uiso 1 1 calc R U . . .
C7 C 0.79755(12) 0.60412(18) 0.4883(3) 0.0389(6) Uani 1 1 d . . . . .
C18 C 0.55446(13) 0.51877(19) 0.3571(4) 0.0491(8) Uani 1 1 d . . . . .
H18 H 0.520618 0.539427 0.383788 0.059 Uiso 1 1 calc R U . . .
C9 C 0.64963(14) 0.6592(2) 0.1396(3) 0.0476(7) Uani 1 1 d . . . . .
H9 H 0.635073 0.608088 0.146475 0.057 Uiso 1 1 calc R U . . .
C3 C 0.76218(14) 0.4775(2) 0.5567(3) 0.0477(7) Uani 1 1 d . . . . .
H3 H 0.733912 0.437750 0.549907 0.057 Uiso 1 1 calc R U . . .
C13 C 0.71875(16) 0.7620(2) 0.2154(4) 0.0528(8) Uani 1 1 d . . . . .
C6 C 0.84798(14) 0.5996(2) 0.5772(3) 0.0537(8) Uani 1 1 d . . . . .
H6 H 0.876269 0.639353 0.583336 0.064 Uiso 1 1 calc R U . . .
C4 C 0.81251(16) 0.4731(2) 0.6449(4) 0.0595(9) Uani 1 1 d . . . . .
H4 H 0.818725 0.428745 0.698280 0.071 Uiso 1 1 calc R U . . .
C10 C 0.62450(18) 0.7084(3) 0.0427(4) 0.0643(10) Uani 1 1 d . . . . .
H10 H 0.593922 0.689951 -0.017625 0.077 Uiso 1 1 calc R U . . .
C5 C 0.85434(16) 0.5335(3) 0.6564(4) 0.0645(10) Uani 1 1 d . . . . .
H5 H 0.887220 0.529168 0.718631 0.077 Uiso 1 1 calc R U . . .
C12 C 0.6909(2) 0.8120(3) 0.1192(5) 0.0775(13) Uani 1 1 d . . . . .
H12 H 0.703887 0.863971 0.112642 0.093 Uiso 1 1 calc R U . . .
B1 B 0.80917(16) 0.7400(2) 0.3628(4) 0.0449(8) Uani 1 1 d . . . . .
C11 C 0.6445(2) 0.7849(3) 0.0344(4) 0.0776(13) Uani 1 1 d . . . . .
H11 H 0.626226 0.818616 -0.029514 0.093 Uiso 1 1 calc R U . . .
C21 C -0.0269(4) 0.6309(5) 0.2474(10) 0.071(2) Uani 0.5 1 d . . P A 1
Cl1 Cl 0.000000 0.62177(11) 0.750000 0.1146(9) Uani 1 2 d S T P . .
Cl5 Cl -0.0268(3) 0.7644(3) 0.5941(9) 0.115(2) Uani 0.5 1 d . . P . .
C22 C -0.0215(4) 0.7228(6) 0.7570(13) 0.085(3) Uani 0.5 1 d . . P . .
Cl20 Cl -0.0225(5) 0.7695(7) 0.6392(12) 0.197(5) Uani 0.5 1 d . . P . .

loop_
_atom_site_aniso_label
_atom_site_aniso_U_11
_atom_site_aniso_U_22
_atom_site_aniso_U_33
_atom_site_aniso_U_23
_atom_site_aniso_U_13
_atom_site_aniso_U_12
Cl2 0.0904(12) 0.0576(9) 0.1336(17) 0.000 0.0093(11) 0.000
Cl3 0.251(3) 0.0780(10) 0.1080(12) 0.0180(9) 0.0158(14) 0.0016(13)
F2 0.0645(13) 0.0462(11) 0.0702(13) -0.0165(10) 0.0062(10) -0.0192(9)
F1 0.0651(13) 0.0660(14) 0.0836(15) -0.0114(11) 0.0398(12) -0.0227(11)
O2 0.0274(14) 0.0247(14) 0.119(3) 0.000 -0.0055(16) 0.000
N2 0.0299(11) 0.0315(12) 0.0467(13) 0.0018(10) 0.0042(9) -0.0035(9)
N1 0.0339(12) 0.0328(12) 0.0453(13) -0.0035(10) 0.0065(10) -0.0050(9)
O1 0.0683(16) 0.0388(13) 0.0825(18) 0.0126(12) -0.0038(14) -0.0145(11)
C1 0.0331(13) 0.0294(13) 0.0429(14) -0.0040(11) 0.0083(11) -0.0036(10)
C14 0.0281(12) 0.0303(13) 0.0466(15) 0.0013(11) 0.0045(11) -0.0033(10)
C15 0.0305(13) 0.0330(14) 0.0540(17) -0.0007(12) 0.0074(12) 0.0017(11)
C8 0.0403(15) 0.0372(14) 0.0389(14) 0.0020(12) 0.0085(12) 0.0037(11)
C2 0.0302(13) 0.0382(15) 0.0461(15) 0.0014(12) 0.0081(11) 0.0015(11)
C17 0.0281(13) 0.0271(13) 0.0635(18) 0.0047(12) -0.0014(12) -0.0001(10)
C16 0.0359(14) 0.0258(13) 0.0558(17) -0.0018(12) -0.0010(12) 0.0026(11)
C19 0.0370(15) 0.0343(15) 0.0621(19) -0.0112(13) 0.0098(13) -0.0017(12)
C7 0.0344(14) 0.0391(15) 0.0436(15) 0.0003(12) 0.0063(11) -0.0009(11)
C18 0.0300(14) 0.0380(16) 0.081(2) -0.0097(15) 0.0146(14) 0.0001(12)
C9 0.0486(17) 0.0442(17) 0.0488(17) -0.0018(14) 0.0022(14) 0.0028(14)
C3 0.0399(16) 0.0445(17) 0.0591(19) 0.0112(14) 0.0089(14) -0.0011(13)
C13 0.059(2) 0.0430(17) 0.0557(19) 0.0066(15) 0.0038(16) -0.0026(15)
C6 0.0384(16) 0.059(2) 0.061(2) 0.0045(16) -0.0033(14) -0.0082(14)
C4 0.055(2) 0.060(2) 0.063(2) 0.0242(18) 0.0094(17) 0.0068(17)
C10 0.066(2) 0.073(3) 0.0484(19) -0.0017(18) -0.0080(17) 0.013(2)
C5 0.0447(18) 0.077(3) 0.067(2) 0.018(2) -0.0096(16) 0.0001(17)
C12 0.097(3) 0.052(2) 0.081(3) 0.028(2) -0.001(2) -0.006(2)
B1 0.0447(18) 0.0368(17) 0.054(2) -0.0031(15) 0.0098(15) -0.0125(14)
C11 0.090(3) 0.072(3) 0.065(2) 0.028(2) -0.010(2) 0.006(2)
C21 0.072(5) 0.049(4) 0.091(6) 0.007(4) 0.007(5) -0.007(3)
Cl1 0.1070(14) 0.0569(9) 0.162(2) 0.000 -0.0450(14) 0.000
Cl5 0.091(2) 0.071(2) 0.168(6) 0.033(3) -0.040(3) 0.0168(17)
C22 0.057(5) 0.064(5) 0.137(9) -0.007(6) 0.020(6) -0.002(4)
Cl20 0.170(6) 0.186(8) 0.213(9) 0.131(7) -0.051(5) -0.003(5)

loop_
_atom_type_symbol
_atom_type_description
_atom_type_scat_dispersion_real
_atom_type_scat_dispersion_imag
_atom_type_scat_source
C C 0.0033 0.0016 'International Tables Vol C Tables 4.2.6.8 and 6.1.1.4'
H H 0.0000 0.0000 'International Tables Vol C Tables 4.2.6.8 and 6.1.1.4'
B B 0.0013 0.0007 'International Tables Vol C Tables 4.2.6.8 and 6.1.1.4'
Cl Cl 0.1484 0.1585 'International Tables Vol C Tables 4.2.6.8 and 6.1.1.4'
F F 0.0171 0.0103 'International Tables Vol C Tables 4.2.6.8 and 6.1.1.4'
N N 0.0061 0.0033 'International Tables Vol C Tables 4.2.6.8 and 6.1.1.4'
O O 0.0106 0.0060 'International Tables Vol C Tables 4.2.6.8 and 6.1.1.4'

loop_
_geom_angle_atom_site_label_1
_geom_angle_atom_site_label_2
_geom_angle_atom_site_label_3
_geom_angle
_geom_angle_site_symmetry_1
_geom_angle_site_symmetry_3
_geom_angle_publ_flag
C21 Cl2 C21 41.3(6) 2 . ?
C21 Cl3 C21 40.5(5) . 2 ?
C17 O2 C17 119.6(3) . 2_655 ?
C1 N2 C2 107.6(2) . . ?
C1 N2 C14 127.3(2) . . ?
C2 N2 C14 124.6(2) . . ?
C1 N1 C7 108.2(2) . . ?
C1 N1 B1 122.9(3) . . ?
C7 N1 B1 128.9(2) . . ?
C13 O1 B1 121.8(3) . . ?
N1 C1 N2 109.9(2) . . ?
N1 C1 C8 120.7(2) . . ?
N2 C1 C8 129.3(3) . . ?
C19 C14 C15 121.2(3) . . ?
C19 C14 N2 118.7(2) . . ?
C15 C14 N2 120.2(2) . . ?
C16 C15 C14 119.1(3) . . ?
C16 C15 H15 120.4 . . ?
C14 C15 H15 120.4 . . ?
C9 C8 C13 118.8(3) . . ?
C9 C8 C1 125.3(3) . . ?
C13 C8 C1 115.9(3) . . ?
C7 C2 C3 122.4(3) . . ?
C7 C2 N2 106.8(2) . . ?
C3 C2 N2 130.8(3) . . ?
C16 C17 C18 121.2(3) . . ?
C16 C17 O2 116.8(3) . . ?
C18 C17 O2 122.0(3) . . ?
C17 C16 C15 119.6(3) . . ?
C17 C16 H16 120.2 . . ?
C15 C16 H16 120.2 . . ?
C18 C19 C14 119.2(3) . . ?
C18 C19 H19 120.4 . . ?
C14 C19 H19 120.4 . . ?
C2 C7 C6 121.3(3) . . ?
C2 C7 N1 107.5(2) . . ?
C6 C7 N1 131.2(3) . . ?
C17 C18 C19 119.5(3) . . ?
C17 C18 H18 120.2 . . ?
C19 C18 H18 120.2 . . ?
C10 C9 C8 120.7(3) . . ?
C10 C9 H9 119.7 . . ?
C8 C9 H9 119.7 . . ?
C4 C3 C2 116.2(3) . . ?
C4 C3 H3 121.9 . . ?
C2 C3 H3 121.9 . . ?
O1 C13 C12 117.9(3) . . ?
O1 C13 C8 122.7(3) . . ?
C12 C13 C8 119.4(3) . . ?
C5 C6 C7 117.0(3) . . ?
C5 C6 H6 121.5 . . ?
C7 C6 H6 121.5 . . ?
C3 C4 C5 121.7(3) . . ?
C3 C4 H4 119.1 . . ?
C5 C4 H4 119.1 . . ?
C9 C10 C11 120.0(4) . . ?
C9 C10 H10 120.0 . . ?
C11 C10 H10 120.0 . . ?
C6 C5 C4 121.4(3) . . ?
C6 C5 H5 119.3 . . ?
C4 C5 H5 119.3 . . ?
C11 C12 C13 120.2(4) . . ?
C11 C12 H12 119.9 . . ?
C13 C12 H12 119.9 . . ?
F2 B1 F1 109.9(3) . . ?
F2 B1 O1 108.1(3) . . ?
F1 B1 O1 113.2(3) . . ?
F2 B1 N1 110.4(3) . . ?
F1 B1 N1 107.9(3) . . ?
O1 B1 N1 107.4(2) . . ?
C12 C11 C10 120.8(4) . . ?
C12 C11 H11 119.6 . . ?
C10 C11 H11 119.6 . . ?
C21 C21 Cl3 74.8(8) 2 . ?
C21 C21 Cl2 69.3(3) 2 . ?
Cl3 C21 Cl2 112.5(5) . . ?
C21 C21 Cl3 64.7(7) 2 2 ?
Cl3 C21 Cl3 106.1(5) . 2 ?
Cl2 C21 Cl3 107.1(5) . 2 ?
C22 Cl1 C22 33.5(6) 2_556 . ?
C22 Cl5 C22 31.7(5) . 2_556 ?
C22 C22 Cl20 77.5(13) 2_556 . ?
C22 C22 Cl20 63.5(12) 2_556 2_556 ?
Cl20 C22 Cl20 103.9(11) . 2_556 ?
C22 C22 Cl1 73.3(3) 2_556 . ?
Cl20 C22 Cl1 117.2(9) . . ?
Cl20 C22 Cl1 110.3(7) 2_556 . ?
C22 C22 Cl5 79.1(13) 2_556 . ?
Cl20 C22 Cl5 10.5(7) . . ?
Cl20 C22 Cl5 113.4(8) 2_556 . ?
Cl1 C22 Cl5 108.3(6) . . ?
C22 C22 Cl5 69.3(12) 2_556 2_556 ?
Cl20 C22 Cl5 115.1(7) . 2_556 ?
Cl20 C22 Cl5 11.3(7) 2_556 2_556 ?
Cl1 C22 Cl5 104.4(6) . 2_556 ?
Cl5 C22 Cl5 124.7(6) . 2_556 ?
C22 Cl20 C22 39.0(7) . 2_556 ?
C22 Cl20 Cl20 40.0(6) . 2_556 ?
C22 Cl20 Cl20 36.1(6) 2_556 2_556 ?

loop_
_geom_bond_atom_site_label_1
_geom_bond_atom_site_label_2
_geom_bond_distance
_geom_bond_site_symmetry_2
_geom_bond_publ_flag
Cl2 C21 1.745(8) 2 ?
Cl2 C21 1.745(8) . ?
Cl3 C21 1.715(9) . ?
Cl3 C21 1.830(10) 2 ?
F2 B1 1.365(4) . ?
F1 B1 1.377(4) . ?
O2 C17 1.388(3) . ?
O2 C17 1.388(3) 2_655 ?
N2 C1 1.355(4) . ?
N2 C2 1.392(4) . ?
N2 C14 1.443(3) . ?
N1 C1 1.327(4) . ?
N1 C7 1.388(4) . ?
N1 B1 1.565(4) . ?
O1 C13 1.349(4) . ?
O1 B1 1.444(5) . ?
C1 C8 1.449(4) . ?
C14 C19 1.381(4) . ?
C14 C15 1.384(4) . ?
C15 C16 1.379(4) . ?
C15 H15 0.9300 . ?
C8 C9 1.398(4) . ?
C8 C13 1.401(5) . ?
C2 C7 1.378(4) . ?
C2 C3 1.388(4) . ?
C17 C16 1.377(4) . ?
C17 C18 1.378(4) . ?
C16 H16 0.9300 . ?
C19 C18 1.379(4) . ?
C19 H19 0.9300 . ?
C7 C6 1.385(4) . ?
C18 H18 0.9300 . ?
C9 C10 1.370(5) . ?
C9 H9 0.9300 . ?
C3 C4 1.379(5) . ?
C3 H3 0.9300 . ?
C13 C12 1.396(5) . ?
C6 C5 1.380(5) . ?
C6 H6 0.9300 . ?
C4 C5 1.395(6) . ?
C4 H4 0.9300 . ?
C10 C11 1.375(6) . ?
C10 H10 0.9300 . ?
C5 H5 0.9300 . ?
C12 C11 1.368(7) . ?
C12 H12 0.9300 . ?
C11 H11 0.9300 . ?
C21 C21 1.232(17) 2 ?
Cl1 C22 1.776(10) 2_556 ?
Cl1 C22 1.776(10) . ?
Cl5 C22 1.822(15) . ?
Cl5 C22 1.913(13) 2_556 ?
C22 C22 1.023(17) 2_556 ?
C22 Cl20 1.453(16) . ?
C22 Cl20 1.585(14) 2_556 ?
Cl20 Cl20 2.39(2) 2_556 ?

loop_
_geom_torsion_atom_site_label_1
_geom_torsion_atom_site_label_2
_geom_torsion_atom_site_label_3
_geom_torsion_atom_site_label_4
_geom_torsion
_geom_torsion_site_symmetry_1
_geom_torsion_site_symmetry_2
_geom_torsion_site_symmetry_3
_geom_torsion_site_symmetry_4
_geom_torsion_publ_flag
C7 N1 C1 N2 0.2(3) . . . . ?
B1 N1 C1 N2 177.4(3) . . . . ?
C7 N1 C1 C8 -177.7(2) . . . . ?
B1 N1 C1 C8 -0.4(4) . . . . ?
C2 N2 C1 N1 0.0(3) . . . . ?
C14 N2 C1 N1 172.4(3) . . . . ?
C2 N2 C1 C8 177.6(3) . . . . ?
C14 N2 C1 C8 -10.0(5) . . . . ?
C1 N2 C14 C19 -69.3(4) . . . . ?
C2 N2 C14 C19 101.9(3) . . . . ?
C1 N2 C14 C15 111.8(3) . . . . ?
C2 N2 C14 C15 -77.0(4) . . . . ?
C19 C14 C15 C16 2.8(5) . . . . ?
N2 C14 C15 C16 -178.3(3) . . . . ?
N1 C1 C8 C9 166.8(3) . . . . ?
N2 C1 C8 C9 -10.6(5) . . . . ?
N1 C1 C8 C13 -11.9(4) . . . . ?
N2 C1 C8 C13 170.7(3) . . . . ?
C1 N2 C2 C7 -0.1(3) . . . . ?
C14 N2 C2 C7 -172.8(3) . . . . ?
C1 N2 C2 C3 -179.8(3) . . . . ?
C14 N2 C2 C3 7.5(5) . . . . ?
C17 O2 C17 C16 -144.4(3) 2_655 . . . ?
C17 O2 C17 C18 39.1(3) 2_655 . . . ?
C18 C17 C16 C15 -2.4(5) . . . . ?
O2 C17 C16 C15 -179.0(3) . . . . ?
C14 C15 C16 C17 0.1(5) . . . . ?
C15 C14 C19 C18 -3.4(5) . . . . ?
N2 C14 C19 C18 177.7(3) . . . . ?
C3 C2 C7 C6 0.3(5) . . . . ?
N2 C2 C7 C6 -179.4(3) . . . . ?
C3 C2 C7 N1 179.9(3) . . . . ?
N2 C2 C7 N1 0.2(3) . . . . ?
C1 N1 C7 C2 -0.3(3) . . . . ?
B1 N1 C7 C2 -177.3(3) . . . . ?
C1 N1 C7 C6 179.3(3) . . . . ?
B1 N1 C7 C6 2.2(5) . . . . ?
C16 C17 C18 C19 1.9(5) . . . . ?
O2 C17 C18 C19 178.2(3) . . . . ?
C14 C19 C18 C17 1.0(5) . . . . ?
C13 C8 C9 C10 -0.9(5) . . . . ?
C1 C8 C9 C10 -179.5(3) . . . . ?
C7 C2 C3 C4 -0.4(5) . . . . ?
N2 C2 C3 C4 179.2(3) . . . . ?
B1 O1 C13 C12 -156.4(4) . . . . ?
B1 O1 C13 C8 25.8(5) . . . . ?
C9 C8 C13 O1 -178.8(3) . . . . ?
C1 C8 C13 O1 -0.1(5) . . . . ?
C9 C8 C13 C12 3.5(5) . . . . ?
C1 C8 C13 C12 -177.7(4) . . . . ?
C2 C7 C6 C5 -0.9(5) . . . . ?
N1 C7 C6 C5 179.6(3) . . . . ?
C2 C3 C4 C5 1.1(6) . . . . ?
C8 C9 C10 C11 -2.2(6) . . . . ?
C7 C6 C5 C4 1.5(6) . . . . ?
C3 C4 C5 C6 -1.7(7) . . . . ?
O1 C13 C12 C11 179.0(4) . . . . ?
C8 C13 C12 C11 -3.2(7) . . . . ?
C13 O1 B1 F2 -153.2(3) . . . . ?
C13 O1 B1 F1 84.8(4) . . . . ?
C13 O1 B1 N1 -34.1(4) . . . . ?
C1 N1 B1 F2 139.5(3) . . . . ?
C7 N1 B1 F2 -43.9(4) . . . . ?
C1 N1 B1 F1 -100.4(3) . . . . ?
C7 N1 B1 F1 76.3(4) . . . . ?
C1 N1 B1 O1 22.0(4) . . . . ?
C7 N1 B1 O1 -161.4(3) . . . . ?
C13 C12 C11 C10 0.2(8) . . . . ?
C9 C10 C11 C12 2.5(7) . . . . ?
C21 Cl3 C21 Cl2 -59.4(5) 2 . . . ?
C21 Cl3 C21 Cl3 57.4(6) 2 . . 2 ?
C21 Cl2 C21 Cl3 62.6(7) 2 . . . ?
C21 Cl2 C21 Cl3 -53.6(7) 2 . . 2 ?
C22 Cl1 C22 Cl20 65.9(14) 2_556 . . . ?
C22 Cl1 C22 Cl20 -52.5(12) 2_556 . . 2_556 ?
C22 Cl1 C22 Cl5 72.1(13) 2_556 . . . ?
C22 Cl1 C22 Cl5 -62.7(12) 2_556 . . 2_556 ?
C22 Cl5 C22 Cl20 80(4) 2_556 . . . ?
C22 Cl5 C22 Cl20 54.6(9) 2_556 . . 2_556 ?
C22 Cl5 C22 Cl1 -68.1(6) 2_556 . . . ?
C22 Cl5 C22 Cl5 55.1(8) 2_556 . . 2_556 ?
Cl20 C22 Cl20 C22 58.3(9) 2_556 . . 2_556 ?
Cl1 C22 Cl20 C22 -63.6(8) . . . 2_556 ?
Cl5 C22 Cl20 C22 -97(4) . . . 2_556 ?
Cl5 C22 Cl20 C22 59.7(10) 2_556 . . 2_556 ?
C22 C22 Cl20 Cl20 -58.3(9) 2_556 . . 2_556 ?
Cl1 C22 Cl20 Cl20 -121.8(8) . . . 2_556 ?
Cl5 C22 Cl20 Cl20 -156(4) . . . 2_556 ?
Cl5 C22 Cl20 Cl20 1.5(8) 2_556 . . 2_556 ?
